data_4318105
loop_
_publ_author_name
'Shaowu Du'
'Jason A. Kautz'
'Thomas D. McGrath'
'F. Gordon A. Stone'

_publ_contact_author_address
; Department of Chemistry
   Baylor University
   PO Box 97348
   Waco
   TX, 76798-7348
;
_publ_contact_author_email Gordon_Stone@baylor.edu
_publ_contact_author_fax '254 710 2403'
_publ_contact_author_name 'Prof. F. Gordon A. Stone'
_publ_contact_author_phone '254 710 4427'
_publ_section_title
;
 Unprecedented Cage-Carbon to Cage-Boron NMe3 Transfer in a Monocarbon
 Molybdenacarborane
;
_journal_name_full 'Inorganic Chemistry'
_journal_page_first 3202
_journal_page_last 3211
_journal_paper_doi 10.1021/ic020091w
_journal_volume 41
_journal_year 2002
_chemical_formula_sum 'C12 H29 B10 Mo N O2'
_chemical_formula_weight 423.40
_space_group_IT_number 14
_symmetry_cell_setting monoclinic
_symmetry_space_group_name_Hall '-P 2yn'
_symmetry_space_group_name_H-M 'P 1 21/n 1'
_atom_sites_solution_hydrogens geom
_atom_sites_solution_primary direct
_atom_sites_solution_secondary difmap
_audit_creation_method SHELXL-97
_cell_angle_alpha 90.00
_cell_angle_beta 98.749(6)
_cell_angle_gamma 90.00
_cell_formula_units_Z 4
_cell_length_a 8.9100(9)
_cell_length_b 25.7956(16)
_cell_length_c 9.0850(5)
_cell_measurement_reflns_used 24
_cell_measurement_temperature 173(2)
_cell_measurement_theta_max 21.24
_cell_measurement_theta_min 4.69
_cell_volume 2063.8(3)
_computing_cell_refinement 'Enraf-Nonius CAD4 (1989)'
_computing_data_collection 'Enraf-Nonius CAD4 (1989)'
_computing_data_reduction 'XCAD4 Siemens Software (Harms, 1993)'
_computing_molecular_graphics 'XP in SHELXTL-PC (Bruker, 1995)'
_computing_publication_material 'SHELXL-97 (Sheldrick, 1997)'
_computing_structure_refinement 'SHELXL-97 (Sheldrick, 1997)'
_computing_structure_solution 'SHELXS-97 (Sheldrick, 1997)'
_diffrn_ambient_temperature 173(2)
_diffrn_measured_fraction_theta_full 0.972
_diffrn_measured_fraction_theta_max 0.972
_diffrn_measurement_device_type 'Enraf-Nonius CAD4'
_diffrn_measurement_method w-2q
_diffrn_radiation_monochromator graphite
_diffrn_radiation_source 'fine-focus sealed tube'
_diffrn_radiation_type MoKa
_diffrn_radiation_wavelength 0.71073
_diffrn_reflns_av_R_equivalents 0.0122
_diffrn_reflns_av_sigmaI/netI 0.0184
_diffrn_reflns_limit_h_max 10
_diffrn_reflns_limit_h_min 0
_diffrn_reflns_limit_k_max 30
_diffrn_reflns_limit_k_min 0
_diffrn_reflns_limit_l_max 10
_diffrn_reflns_limit_l_min -10
_diffrn_reflns_number 3764
_diffrn_reflns_theta_full 24.97
_diffrn_reflns_theta_max 24.97
_diffrn_reflns_theta_min 1.58
_diffrn_standards_decay_% 8.5
_diffrn_standards_interval_time 120
_diffrn_standards_number 3
_exptl_absorpt_coefficient_mu 0.641
_exptl_absorpt_correction_T_max 0.731
_exptl_absorpt_correction_T_min 0.698
_exptl_absorpt_correction_type Semi-empirical
_exptl_crystal_colour violet
_exptl_crystal_density_diffrn 1.363
_exptl_crystal_density_method 'not measured'
_exptl_crystal_description prisms
_exptl_crystal_F_000 864
_exptl_crystal_size_max 0.41
_exptl_crystal_size_mid 0.38
_exptl_crystal_size_min 0.25
_refine_diff_density_max 0.259
_refine_diff_density_min -0.295
_refine_diff_density_rms 0.058
_refine_ls_extinction_coef 0.00136(15)
_refine_ls_extinction_expression Fc^*^=kFc[1+0.001xFc^2^\l^3^/sin(2\q)]^-1/4^
_refine_ls_extinction_method SHELXL
_refine_ls_goodness_of_fit_ref 1.015
_refine_ls_hydrogen_treatment mixed
_refine_ls_matrix_type full
_refine_ls_number_parameters 240
_refine_ls_number_reflns 3531
_refine_ls_number_restraints 0
_refine_ls_restrained_S_all 1.015
_refine_ls_R_factor_all 0.0304
_refine_ls_R_factor_gt 0.0235
_refine_ls_shift/su_max 0.000
_refine_ls_shift/su_mean 0.000
_refine_ls_structure_factor_coef Fsqd
_refine_ls_weighting_details 'calc w=1/[\s^2^(Fo^2^)+(0.0184P)^2^+2.9786P] where P=(Fo^2^+2Fc^2^)/3'
_refine_ls_weighting_scheme calc
_refine_ls_wR_factor_gt 0.0523
_refine_ls_wR_factor_ref 0.0566
_reflns_number_gt 3122
_reflns_number_total 3531
_reflns_threshold_expression >2sigma(I)
_cod_data_source_file ic020091w_3.cif
_cod_data_source_block 6
_cod_depositor_comments
;
The following automatic conversions were performed:

'_symmetry_cell_setting' value 'Monoclinic' changed to 'monoclinic'
according to the built-in table from CIF Core dictionary named
'cif_core.dic' version 2.4.1 from 2010-06-29.

Automatic conversion script
Id: cif_fix_values 1646 2011-03-28 12:23:43Z adriana 

The following automatic conversions were performed:

data name '_atom_site_symetry_multiplicity' was replaced with
'_atom_site_symmetry_multiplicity' as specified in the replacement
file 'data/replacement-values/replacement_tags.lst'.

Automatic conversion script
Id: cif_correct_tags 9268 2022-04-12 08:56:07Z antanas 
;
_cod_database_code 4318105

loop_
_symmetry_equiv_pos_as_xyz
'x, y, z'
'-x+1/2, y+1/2, -z+1/2'
'-x, -y, -z'
'x-1/2, -y-1/2, z-1/2'

loop_
_atom_site_label
_atom_site_type_symbol
_atom_site_fract_x
_atom_site_fract_y
_atom_site_fract_z
_atom_site_U_iso_or_equiv
_atom_site_adp_type
_atom_site_occupancy
_atom_site_symmetry_multiplicity
_atom_site_calc_flag
_atom_site_refinement_flags
_atom_site_disorder_assembly
_atom_site_disorder_group
Mo Mo 0.06559(2) 0.109932(8) 0.03720(2) 0.01727(7) Uani 1 1 d . . .
C1 C -0.0284(3) 0.10670(10) -0.2228(3) 0.0221(5) Uani 1 1 d . . .
H1 H 0.0563 0.0817 -0.2685 0.027 Uiso 1 1 calc R . .
B2 B 0.0196(3) 0.16927(10) -0.1705(3) 0.0181(5) Uani 1 1 d . . .
B3 B -0.0871(3) 0.18708(10) -0.0271(3) 0.0192(5) Uani 1 1 d . . .
H3 H -0.0488 0.2172 0.0592 0.023 Uiso 1 1 calc R . .
B4 B -0.1989(3) 0.13150(11) 0.0081(3) 0.0232(6) Uani 1 1 d . . .
H4 H -0.2369 0.1250 0.1186 0.028 Uiso 1 1 calc R . .
B5 B -0.1522(3) 0.07978(11) -0.1193(3) 0.0250(6) Uani 1 1 d . . .
H5 H -0.1567 0.0374 -0.0936 0.030 Uiso 1 1 calc R . .
B6 B -0.1067(3) 0.15562(12) -0.3368(3) 0.0241(6) Uani 1 1 d . . .
H6 H -0.0757 0.1637 -0.4495 0.029 Uiso 1 1 calc R . .
B7 B -0.1481(3) 0.20612(11) -0.2158(3) 0.0200(6) Uani 1 1 d . . .
H7 H -0.1455 0.2479 -0.2487 0.024 Uiso 1 1 calc R . .
B8 B -0.2832(3) 0.18172(11) -0.1099(3) 0.0224(6) Uani 1 1 d . . .
H8 H -0.3724 0.2073 -0.0735 0.027 Uiso 1 1 calc R . .
B9 B -0.3215(3) 0.11648(12) -0.1618(3) 0.0272(6) Uani 1 1 d . . .
H9 H -0.4348 0.0982 -0.1578 0.033 Uiso 1 1 calc R . .
B10 B -0.2146(3) 0.10084(11) -0.3049(3) 0.0266(6) Uani 1 1 d . . .
H10 H -0.2562 0.0728 -0.3962 0.032 Uiso 1 1 calc R . .
B11 B -0.2940(3) 0.16352(12) -0.2983(3) 0.0249(6) Uani 1 1 d . . .
H11 H -0.3888 0.1771 -0.3850 0.030 Uiso 1 1 calc R . .
C2 C -0.0277(3) 0.05851(10) 0.1614(3) 0.0294(6) Uani 1 1 d . . .
O2 O -0.0763(2) 0.02854(8) 0.2331(2) 0.0424(5) Uani 1 1 d . . .
C3 C 0.0966(3) 0.15217(10) 0.2233(3) 0.0244(5) Uani 1 1 d . . .
O3 O 0.1112(2) 0.17666(8) 0.3288(2) 0.0370(5) Uani 1 1 d . . .
C4 C 0.2468(3) 0.06684(10) -0.0048(3) 0.0249(5) Uani 1 1 d . . .
H4A H 0.287(3) 0.0482(12) -0.070(3) 0.040(9) Uiso 1 1 d . . .
C5 C 0.2781(3) 0.08034(9) 0.1333(3) 0.0218(5) Uani 1 1 d . . .
C6 C 0.3993(3) 0.07406(10) 0.2664(3) 0.0274(6) Uani 1 1 d . . .
C7 C 0.3288(4) 0.05714(12) 0.4028(3) 0.0423(7) Uani 1 1 d . . .
H7A H 0.4090 0.0534 0.4888 0.063 Uiso 1 1 calc R . .
H7B H 0.2768 0.0239 0.3821 0.063 Uiso 1 1 calc R . .
H7C H 0.2557 0.0834 0.4246 0.063 Uiso 1 1 calc R . .
C8 C 0.4807(3) 0.12626(11) 0.2966(3) 0.0334(6) Uani 1 1 d . . .
H8A H 0.5599 0.1231 0.3836 0.050 Uiso 1 1 calc R . .
H8B H 0.4073 0.1527 0.3159 0.050 Uiso 1 1 calc R . .
H8C H 0.5269 0.1363 0.2096 0.050 Uiso 1 1 calc R . .
C9 C 0.5129(3) 0.03296(11) 0.2308(3) 0.0365(7) Uani 1 1 d . . .
H9A H 0.5926 0.0285 0.3170 0.055 Uiso 1 1 calc R . .
H9B H 0.5587 0.0441 0.1446 0.055 Uiso 1 1 calc R . .
H9C H 0.4600 -0.0001 0.2081 0.055 Uiso 1 1 calc R . .
N N 0.1777(2) 0.19539(8) -0.1977(2) 0.0230(4) Uani 1 1 d . . .
C10 C 0.2732(3) 0.21167(11) -0.0553(3) 0.0315(6) Uani 1 1 d . . .
H10A H 0.2146 0.2350 -0.0006 0.047 Uiso 1 1 calc R . .
H10B H 0.3640 0.2297 -0.0775 0.047 Uiso 1 1 calc R . .
H10C H 0.3036 0.1810 0.0056 0.047 Uiso 1 1 calc R . .
C11 C 0.1509(3) 0.24378(12) -0.2906(4) 0.0432(8) Uani 1 1 d . . .
H11A H 0.0885 0.2354 -0.3860 0.065 Uiso 1 1 calc R . .
H11B H 0.2485 0.2579 -0.3085 0.065 Uiso 1 1 calc R . .
H11C H 0.0981 0.2695 -0.2377 0.065 Uiso 1 1 calc R . .
C12 C 0.2702(3) 0.16000(12) -0.2791(3) 0.0366(7) Uani 1 1 d . . .
H12A H 0.2090 0.1487 -0.3725 0.055 Uiso 1 1 calc R . .
H12B H 0.3016 0.1297 -0.2171 0.055 Uiso 1 1 calc R . .
H12C H 0.3603 0.1785 -0.3010 0.055 Uiso 1 1 calc R . .

loop_
_atom_site_aniso_label
_atom_site_aniso_U_11
_atom_site_aniso_U_22
_atom_site_aniso_U_33
_atom_site_aniso_U_23
_atom_site_aniso_U_13
_atom_site_aniso_U_12
Mo 0.01582(11) 0.01724(11) 0.01865(11) 0.00038(9) 0.00233(7) -0.00005(8)
C1 0.0184(11) 0.0246(13) 0.0225(12) -0.0045(10) 0.0003(9) 0.0040(10)
B2 0.0152(12) 0.0203(14) 0.0189(13) 0.0001(11) 0.0031(10) 0.0014(11)
B3 0.0164(13) 0.0204(14) 0.0213(13) -0.0016(11) 0.0042(10) 0.0017(10)
B4 0.0171(13) 0.0249(15) 0.0289(15) 0.0016(12) 0.0073(11) -0.0009(11)
B5 0.0209(14) 0.0201(15) 0.0327(16) -0.0033(12) -0.0007(12) -0.0006(11)
B6 0.0190(14) 0.0319(17) 0.0200(14) -0.0003(12) -0.0017(11) 0.0039(12)
B7 0.0158(13) 0.0201(14) 0.0236(14) 0.0013(11) 0.0019(10) 0.0025(10)
B8 0.0143(13) 0.0239(15) 0.0295(15) -0.0014(12) 0.0051(11) 0.0016(11)
B9 0.0183(13) 0.0261(16) 0.0362(16) -0.0021(13) 0.0010(12) -0.0040(12)
B10 0.0197(14) 0.0253(16) 0.0312(15) -0.0064(12) -0.0075(11) 0.0019(11)
B11 0.0153(13) 0.0285(16) 0.0292(15) -0.0011(12) -0.0015(11) 0.0013(11)
C2 0.0263(13) 0.0277(15) 0.0337(14) 0.0011(12) 0.0033(11) 0.0018(11)
O2 0.0429(12) 0.0376(12) 0.0488(13) 0.0165(10) 0.0138(10) -0.0048(10)
C3 0.0230(13) 0.0261(14) 0.0244(14) 0.0045(11) 0.0044(10) -0.0005(10)
O3 0.0481(12) 0.0383(12) 0.0244(10) -0.0067(9) 0.0051(8) -0.0016(9)
C4 0.0218(12) 0.0240(14) 0.0284(14) -0.0017(11) 0.0023(10) 0.0061(10)
C5 0.0192(12) 0.0155(13) 0.0308(14) 0.0052(10) 0.0039(10) 0.0003(9)
C6 0.0271(13) 0.0260(14) 0.0265(13) 0.0047(11) -0.0043(10) 0.0010(11)
C7 0.0500(18) 0.0430(19) 0.0313(16) 0.0142(13) -0.0015(13) 0.0030(14)
C8 0.0298(14) 0.0307(15) 0.0359(15) -0.0027(12) -0.0078(12) -0.0001(11)
C9 0.0304(15) 0.0300(16) 0.0447(17) 0.0024(13) -0.0083(12) 0.0074(12)
N 0.0154(10) 0.0312(12) 0.0228(10) 0.0069(9) 0.0040(8) 0.0021(8)
C10 0.0220(13) 0.0386(16) 0.0330(14) 0.0019(12) 0.0018(11) -0.0123(11)
C11 0.0231(14) 0.049(2) 0.058(2) 0.0349(16) 0.0084(13) -0.0017(13)
C12 0.0203(13) 0.056(2) 0.0368(15) 0.0007(13) 0.0140(11) 0.0048(12)

loop_
_atom_type_symbol
_atom_type_description
_atom_type_scat_dispersion_real
_atom_type_scat_dispersion_imag
_atom_type_scat_source
C C 0.0033 0.0016 'International Tables Vol C Tables 4.2.6.8 and 6.1.1.4'
H H 0.0000 0.0000 'International Tables Vol C Tables 4.2.6.8 and 6.1.1.4'
B B 0.0013 0.0007 'International Tables Vol C Tables 4.2.6.8 and 6.1.1.4'
N N 0.0061 0.0033 'International Tables Vol C Tables 4.2.6.8 and 6.1.1.4'
O O 0.0106 0.0060 'International Tables Vol C Tables 4.2.6.8 and 6.1.1.4'
Mo Mo -1.6832 0.6857 'International Tables Vol C Tables 4.2.6.8 and 6.1.1.4'

loop_
_geom_angle_atom_site_label_1
_geom_angle_atom_site_label_2
_geom_angle_atom_site_label_3
_geom_angle
_geom_angle_site_symmetry_1
_geom_angle_site_symmetry_3
_geom_angle_publ_flag
C3 Mo C2 84.26(10) . . y
C3 Mo C4 116.35(10) . . y
C2 Mo C4 98.78(10) . . y
C3 Mo C5 81.19(10) . . y
C2 Mo C5 87.17(10) . . y
C4 Mo C5 36.22(10) . . y
C3 Mo B5 133.37(10) . . y
C2 Mo B5 75.34(10) . . y
C4 Mo B5 108.02(10) . . y
C5 Mo B5 137.49(9) . . y
C3 Mo C1 147.26(9) . . y
C2 Mo C1 114.94(10) . . y
C4 Mo C1 87.96(9) . . y
C5 Mo C1 123.81(9) . . y
B5 Mo C1 42.09(9) . . ?
C3 Mo B4 88.50(10) . . y
C2 Mo B4 74.36(10) . . y
C4 Mo B4 153.81(10) . . y
C5 Mo B4 159.69(9) . . y
B5 Mo B4 45.91(10) . . ?
C1 Mo B4 72.99(9) . . ?
C3 Mo B2 107.53(10) . . y
C2 Mo B2 145.52(10) . . y
C4 Mo B2 104.10(10) . . y
C5 Mo B2 126.06(9) . . y
B5 Mo B2 73.24(10) . . ?
C1 Mo B2 41.94(9) . . ?
B4 Mo B2 73.72(9) . . ?
C3 Mo B3 75.93(9) . . y
C2 Mo B3 114.35(10) . . y
C4 Mo B3 146.06(10) . . y
C5 Mo B3 146.31(9) . . y
B5 Mo B3 75.26(10) . . ?
C1 Mo B3 72.01(9) . . ?
B4 Mo B3 43.81(9) . . ?
B2 Mo B3 43.25(8) . . ?
B5 C1 B6 113.30(19) . . ?
B5 C1 B2 112.68(18) . . ?
B6 C1 B2 62.37(15) . . ?
B5 C1 B10 62.60(16) . . ?
B6 C1 B10 61.62(16) . . ?
B2 C1 B10 112.69(19) . . ?
B5 C1 Mo 68.08(12) . . ?
B6 C1 Mo 128.51(16) . . ?
B2 C1 Mo 70.01(11) . . ?
B10 C1 Mo 127.08(16) . . ?
N B2 C1 122.45(19) . . y
N B2 B7 117.83(19) . . y
C1 B2 B7 105.95(18) . . ?
N B2 B6 114.06(19) . . y
C1 B2 B6 58.65(15) . . ?
B7 B2 B6 60.27(15) . . ?
N B2 B3 125.33(19) . . y
C1 B2 B3 107.77(18) . . ?
B7 B2 B3 60.38(14) . . ?
B6 B2 B3 109.39(18) . . ?
N B2 Mo 109.64(14) . . y
C1 B2 Mo 68.05(12) . . ?
B7 B2 Mo 124.04(15) . . ?
B6 B2 Mo 123.28(16) . . ?
B3 B2 Mo 68.83(12) . . ?
B2 B3 B7 59.25(14) . . ?
B2 B3 B8 105.46(18) . . ?
B7 B3 B8 59.07(15) . . ?
B2 B3 B4 107.14(18) . . ?
B7 B3 B4 107.07(19) . . ?
B8 B3 B4 59.02(15) . . ?
B2 B3 Mo 67.92(12) . . ?
B7 B3 Mo 122.20(15) . . ?
B8 B3 Mo 120.66(16) . . ?
B4 B3 Mo 67.06(12) . . ?
B8 B4 B9 59.41(16) . . ?
B8 B4 B3 60.42(15) . . ?
B9 B4 B3 107.5(2) . . ?
B8 B4 B5 105.26(19) . . ?
B9 B4 B5 58.15(15) . . ?
B3 B4 B5 106.23(18) . . ?
B8 B4 Mo 123.74(16) . . ?
B9 B4 Mo 120.36(17) . . ?
B3 B4 Mo 69.13(12) . . ?
B5 B4 Mo 65.91(12) . . ?
C1 B5 B9 105.3(2) . . ?
C1 B5 B10 59.15(15) . . ?
B9 B5 B10 59.83(16) . . ?
C1 B5 B4 106.08(19) . . ?
B9 B5 B4 59.18(16) . . ?
B10 B5 B4 107.7(2) . . ?
C1 B5 Mo 69.83(12) . . ?
B9 B5 Mo 123.40(17) . . ?
B10 B5 Mo 125.54(18) . . ?
B4 B5 Mo 68.18(12) . . ?
C1 B6 B10 59.38(15) . . ?
C1 B6 B11 106.0(2) . . ?
B10 B6 B11 60.25(16) . . ?
C1 B6 B2 58.98(14) . . ?
B10 B6 B2 108.1(2) . . ?
B11 B6 B2 107.73(19) . . ?
C1 B6 B7 105.67(18) . . ?
B10 B6 B7 108.5(2) . . ?
B11 B6 B7 60.20(15) . . ?
B2 B6 B7 59.58(15) . . ?
B2 B7 B8 107.69(19) . . ?
B2 B7 B6 60.14(15) . . ?
B8 B7 B6 107.33(19) . . ?
B2 B7 B11 107.70(19) . . ?
B8 B7 B11 59.65(15) . . ?
B6 B7 B11 59.60(15) . . ?
B2 B7 B3 60.37(14) . . ?
B8 B7 B3 60.81(15) . . ?
B6 B7 B3 109.28(19) . . ?
B11 B7 B3 109.30(19) . . ?
B11 B8 B9 60.49(17) . . ?
B11 B8 B7 60.48(15) . . ?
B9 B8 B7 108.3(2) . . ?
B11 B8 B4 110.3(2) . . ?
B9 B8 B4 60.83(16) . . ?
B7 B8 B4 109.15(18) . . ?
B11 B8 B3 109.41(18) . . ?
B9 B8 B3 108.71(19) . . ?
B7 B8 B3 60.11(14) . . ?
B4 B8 B3 60.56(15) . . ?
B8 B9 B10 108.0(2) . . ?
B8 B9 B5 109.07(19) . . ?
B10 B9 B5 60.22(16) . . ?
B8 B9 B11 59.66(16) . . ?
B10 B9 B11 59.80(16) . . ?
B5 B9 B11 108.2(2) . . ?
B8 B9 B4 59.76(16) . . ?
B10 B9 B4 110.82(19) . . ?
B5 B9 B4 62.67(16) . . ?
B11 B9 B4 108.8(2) . . ?
C1 B10 B6 59.00(15) . . ?
C1 B10 B11 105.65(19) . . ?
B6 B10 B11 60.17(16) . . ?
C1 B10 B9 104.68(19) . . ?
B6 B10 B9 107.9(2) . . ?
B11 B10 B9 60.32(16) . . ?
C1 B10 B5 58.25(15) . . ?
B6 B10 B5 107.59(19) . . ?
B11 B10 B5 108.4(2) . . ?
B9 B10 B5 59.96(16) . . ?
B8 B11 B6 107.98(19) . . ?
B8 B11 B10 108.2(2) . . ?
B6 B11 B10 59.59(16) . . ?
B8 B11 B9 59.85(16) . . ?
B6 B11 B9 107.1(2) . . ?
B10 B11 B9 59.88(17) . . ?
B8 B11 B7 59.87(15) . . ?
B6 B11 B7 60.20(15) . . ?
B10 B11 B7 107.95(19) . . ?
B9 B11 B7 107.29(19) . . ?
O2 C2 Mo 177.8(2) . . y
O3 C3 Mo 178.5(2) . . y
H4A C4 C5 139(2) . . y
H4A C4 Mo 147(2) . . y
C5 C4 Mo 74.44(16) . . y
C4 C5 C6 140.9(2) . . y
C4 C5 Mo 69.34(15) . . y
C6 C5 Mo 149.79(19) . . y
C5 C6 C9 108.7(2) . . ?
C5 C6 C8 108.2(2) . . ?
C9 C6 C8 109.6(2) . . ?
C5 C6 C7 110.4(2) . . ?
C9 C6 C7 109.7(2) . . ?
C8 C6 C7 110.2(2) . . ?
C10 N C12 108.3(2) . . ?
C10 N C11 105.8(2) . . ?
C12 N C11 106.3(2) . . ?
C10 N B2 112.30(18) . . ?
C12 N B2 112.3(2) . . ?
C11 N B2 111.37(18) . . ?

loop_
_geom_bond_atom_site_label_1
_geom_bond_atom_site_label_2
_geom_bond_distance
_geom_bond_site_symmetry_2
_geom_bond_publ_flag
Mo C3 1.995(3) . y
Mo C2 2.002(3) . y
Mo C4 2.044(3) . y
Mo C5 2.104(2) . y
Mo B5 2.357(3) . y
Mo C1 2.385(2) . y
Mo B4 2.396(3) . y
Mo B2 2.416(3) . y
Mo B3 2.431(3) . y
C1 B5 1.703(4) . ?
C1 B6 1.712(4) . ?
C1 B2 1.718(4) . ?
C1 B10 1.719(3) . ?
B2 N 1.613(3) . y
B2 B7 1.766(4) . ?
B2 B6 1.776(4) . ?
B2 B3 1.786(3) . ?
B3 B7 1.787(4) . ?
B3 B8 1.799(4) . ?
B3 B4 1.802(4) . ?
B4 B8 1.774(4) . ?
B4 B9 1.793(4) . ?
B4 B5 1.854(4) . ?
B5 B9 1.773(4) . ?
B5 B10 1.778(4) . ?
B6 B10 1.758(4) . ?
B6 B11 1.768(4) . ?
B6 B7 1.779(4) . ?
B7 B8 1.768(4) . ?
B7 B11 1.779(4) . ?
B8 B11 1.764(4) . ?
B8 B9 1.767(4) . ?
B9 B10 1.771(4) . ?
B9 B11 1.779(4) . ?
B10 B11 1.769(4) . ?
C2 O2 1.138(3) . y
C3 O3 1.139(3) . y
C4 H4A 0.88(3) . y
C4 C5 1.291(4) . y
C5 C6 1.503(3) . y
C6 C9 1.534(4) . ?
C6 C8 1.534(4) . ?
C6 C7 1.535(4) . ?
N C10 1.497(3) . ?
N C12 1.498(3) . ?
N C11 1.505(3) . ?
